data_7220393
loop_
_publ_author_name
'Surov, Artem O.'
'Solanko, Katarzyna A.'
'Bond, Andrew D.'
'Bauer-Brandl, Annette'
'Perlovich, German L.'

_publ_section_title
;
 Diversity of felodipine solvates: structure and physicochemical
 properties
;
_journal_issue 22
_journal_name_full CrystEngComm
_journal_page_first 4089
_journal_paper_doi 10.1039/C5CE00350D
_journal_volume 17
_journal_year 2015
_chemical_absolute_configuration unk
_chemical_formula_moiety 'C18 H19 Cl2 N O4, C8 H8 O'
_chemical_formula_sum 'C26 H27 Cl2 N O5'
_chemical_formula_weight 504.39
_chemical_name_common 'felodipine:acetophenone (1:1)'
_space_group_IT_number 19
_symmetry_cell_setting orthorhombic
_symmetry_space_group_name_Hall 'P 2ac 2ab'
_symmetry_space_group_name_H-M 'P 21 21 21'
_atom_sites_solution_hydrogens geom
_atom_sites_solution_primary direct
_atom_sites_solution_secondary difmap
_audit_creation_method SHELXL-97
_audit_update_record
;
2015-02-08 deposited with the CCDC.
2015-04-20 downloaded from the CCDC.
;
_cell_angle_alpha 90.00
_cell_angle_beta 90.00
_cell_angle_gamma 90.00
_cell_formula_units_Z 4
_cell_length_a 7.3940(7)
_cell_length_b 11.4991(10)
_cell_length_c 29.003(2)
_cell_measurement_reflns_used 3496
_cell_measurement_temperature 150(2)
_cell_measurement_theta_max 23.70
_cell_measurement_theta_min 2.75
_cell_volume 2466.0(4)
_computing_cell_refinement 'SAINT v.7.68a (Bruker, 2010)'
_computing_data_collection 'APEX2 v2010.1-2 (Bruker, 2010)'
_computing_data_reduction SAINT
_computing_molecular_graphics SHELXTL
_computing_publication_material SHELXTL
_computing_structure_refinement SHELXTL
_computing_structure_solution 'SHELXTL v.6.12 (Sheldrick, 2008)'
_diffrn_ambient_temperature 150(2)
_diffrn_measured_fraction_theta_full 0.995
_diffrn_measured_fraction_theta_max 0.994
_diffrn_measurement_device_type 'Bruker Nonius X8APEX-II CCD'
_diffrn_measurement_method '\w and \f scans'
_diffrn_radiation_monochromator graphite
_diffrn_radiation_source 'fine-focus sealed tube'
_diffrn_radiation_type MoK\a
_diffrn_radiation_wavelength 0.71073
_diffrn_reflns_av_R_equivalents 0.0355
_diffrn_reflns_av_sigmaI/netI 0.0544
_diffrn_reflns_limit_h_max 8
_diffrn_reflns_limit_h_min -7
_diffrn_reflns_limit_k_max 13
_diffrn_reflns_limit_k_min -13
_diffrn_reflns_limit_l_max 34
_diffrn_reflns_limit_l_min -34
_diffrn_reflns_number 11352
_diffrn_reflns_theta_full 25.00
_diffrn_reflns_theta_max 25.09
_diffrn_reflns_theta_min 3.54
_diffrn_standards_number 0
_exptl_absorpt_coefficient_mu 0.301
_exptl_absorpt_correction_T_max 0.985
_exptl_absorpt_correction_T_min 0.760
_exptl_absorpt_correction_type multi-scan
_exptl_absorpt_process_details 'SADABS (Sheldrick, 2008)'
_exptl_crystal_colour colourless
_exptl_crystal_density_diffrn 1.359
_exptl_crystal_density_method 'not measured'
_exptl_crystal_description lath
_exptl_crystal_F_000 1056
_exptl_crystal_preparation pharmaceutical
_exptl_crystal_size_max 0.30
_exptl_crystal_size_mid 0.10
_exptl_crystal_size_min 0.05
_refine_diff_density_max 0.488
_refine_diff_density_min -0.316
_refine_diff_density_rms 0.051
_refine_ls_abs_structure_details
;
1849 Friedel pairs measured
Refined as a racemic twin: essentially 50:50 ratio
Starting compound was a racemate
;
_refine_ls_abs_structure_Flack 0.47(9)
_refine_ls_extinction_method none
_refine_ls_goodness_of_fit_ref 1.067
_refine_ls_hydrogen_treatment constr
_refine_ls_matrix_type full
_refine_ls_number_parameters 313
_refine_ls_number_reflns 4368
_refine_ls_number_restraints 0
_refine_ls_restrained_S_all 1.067
_refine_ls_R_factor_all 0.0699
_refine_ls_R_factor_gt 0.0531
_refine_ls_shift/su_max 0.000
_refine_ls_shift/su_mean 0.000
_refine_ls_structure_factor_coef Fsqd
_refine_ls_weighting_details 'calc w=1/[\s^2^(Fo^2^)+(0.0513P)^2^+1.1024P] where P=(Fo^2^+2Fc^2^)/3'
_refine_ls_weighting_scheme calc
_refine_ls_wR_factor_gt 0.1121
_refine_ls_wR_factor_ref 0.1186
_reflns_number_gt 3570
_reflns_number_total 4368
_reflns_threshold_expression I>2\s(I)
_cod_data_source_file c5ce00350d2.cif
_cod_data_source_block fel_apn
_cod_depositor_comments 'Adding full bibliography for 7220392--7220394.cif.'
_cod_database_code 7220393

loop_
_symmetry_equiv_pos_as_xyz
'x, y, z'
'-x+1/2, -y, z+1/2'
'-x, y+1/2, -z+1/2'
'x+1/2, -y+1/2, -z'

loop_
_atom_site_label
_atom_site_type_symbol
_atom_site_fract_x
_atom_site_fract_y
_atom_site_fract_z
_atom_site_U_iso_or_equiv
_atom_site_adp_type
_atom_site_occupancy
_atom_site_symmetry_multiplicity
_atom_site_calc_flag
_atom_site_refinement_flags
Cl1 Cl 0.75357(16) 0.70389(8) 0.03568(3) 0.0421(3) Uani 1 1 d .
Cl2 Cl 0.35606(13) 0.71137(9) 0.07068(3) 0.0358(2) Uani 1 1 d .
O1 O 0.2158(5) 1.0391(2) 0.19577(10) 0.0571(9) Uani 1 1 d .
O2 O 0.1931(4) 0.9204(2) 0.13533(9) 0.0465(8) Uani 1 1 d .
O3 O 0.2372(5) 0.5060(2) 0.14233(8) 0.0477(8) Uani 1 1 d .
O4 O 0.2212(4) 0.41523(18) 0.20987(8) 0.0411(7) Uani 1 1 d .
N1 N 0.3153(4) 0.7344(2) 0.27496(9) 0.0287(7) Uani 1 1 d .
H1A H 0.3488 0.7384 0.3040 0.034 Uiso 1 1 calc R
C1 C 0.2873(5) 0.8372(3) 0.25120(12) 0.0271(9) Uani 1 1 d .
C2 C 0.2718(5) 0.8347(3) 0.20485(12) 0.0249(8) Uani 1 1 d .
C3 C 0.3062(4) 0.7231(3) 0.17830(11) 0.0221(7) Uani 1 1 d .
H3A H 0.2169 0.7187 0.1525 0.027 Uiso 1 1 calc R
C4 C 0.2787(5) 0.6177(3) 0.20915(11) 0.0216(7) Uani 1 1 d .
C5 C 0.2935(5) 0.6259(3) 0.25551(11) 0.0240(8) Uani 1 1 d .
C6 C 0.4963(4) 0.7229(3) 0.15755(10) 0.0199(7) Uani 1 1 d .
C7 C 0.6446(5) 0.7274(3) 0.18699(11) 0.0243(8) Uani 1 1 d .
H7A H 0.6242 0.7332 0.2192 0.029 Uiso 1 1 calc R
C8 C 0.8198(5) 0.7239(3) 0.17113(12) 0.0293(8) Uani 1 1 d .
H8A H 0.9180 0.7269 0.1922 0.035 Uiso 1 1 calc R
C9 C 0.8518(5) 0.7161(3) 0.12406(12) 0.0322(8) Uani 1 1 d .
H9A H 0.9720 0.7129 0.1126 0.039 Uiso 1 1 calc R
C10 C 0.7072(5) 0.7130(3) 0.09441(11) 0.0262(8) Uani 1 1 d .
C11 C 0.5315(5) 0.7168(3) 0.11055(11) 0.0242(7) Uani 1 1 d .
C12 C 0.2730(6) 0.9413(3) 0.28205(13) 0.0408(10) Uani 1 1 d .
H12A H 0.1532 0.9767 0.2785 0.061 Uiso 1 1 calc R
H12B H 0.3663 0.9980 0.2737 0.061 Uiso 1 1 calc R
H12C H 0.2900 0.9173 0.3142 0.061 Uiso 1 1 calc R
C13 C 0.2268(5) 0.9418(3) 0.18016(13) 0.0317(9) Uani 1 1 d .
C14 C 0.1297(9) 1.0203(4) 0.10898(17) 0.0688(15) Uani 1 1 d .
H14A H 0.0297 1.0590 0.1257 0.083 Uiso 1 1 calc R
H14B H 0.2293 1.0771 0.1053 0.083 Uiso 1 1 calc R
C15 C 0.0694(10) 0.9836(5) 0.0656(2) 0.098(2) Uani 1 1 d .
H15A H 0.0186 1.0500 0.0489 0.147 Uiso 1 1 calc R
H15B H -0.0239 0.9239 0.0695 0.147 Uiso 1 1 calc R
H15C H 0.1712 0.9513 0.0482 0.147 Uiso 1 1 calc R
C16 C 0.2460(6) 0.5106(3) 0.18372(12) 0.0284(8) Uani 1 1 d .
C17 C 0.1873(7) 0.3072(3) 0.18512(14) 0.0508(13) Uani 1 1 d .
H17A H 0.1712 0.2437 0.2073 0.076 Uiso 1 1 calc R
H17B H 0.2904 0.2899 0.1650 0.076 Uiso 1 1 calc R
H17C H 0.0777 0.3154 0.1664 0.076 Uiso 1 1 calc R
C18 C 0.2867(6) 0.5299(3) 0.29082(11) 0.0312(9) Uani 1 1 d .
H18A H 0.3697 0.4675 0.2818 0.047 Uiso 1 1 calc R
H18B H 0.1634 0.4991 0.2927 0.047 Uiso 1 1 calc R
H18C H 0.3227 0.5607 0.3210 0.047 Uiso 1 1 calc R
O5 O 0.3580(6) 0.7389(2) 0.37571(9) 0.0707(11) Uani 1 1 d .
C19 C 0.3418(7) 0.9111(3) 0.41962(14) 0.0510(12) Uani 1 1 d .
H19A H 0.3604 0.9480 0.3895 0.076 Uiso 1 1 calc R
H19B H 0.4368 0.9364 0.4409 0.076 Uiso 1 1 calc R
H19C H 0.2234 0.9337 0.4319 0.076 Uiso 1 1 calc R
C20 C 0.3494(6) 0.7800(3) 0.41421(13) 0.0415(10) Uani 1 1 d .
C21 C 0.3506(5) 0.7050(3) 0.45526(11) 0.0335(8) Uani 1 1 d .
C22 C 0.3091(6) 0.7445(3) 0.49869(13) 0.0452(11) Uani 1 1 d .
H22A H 0.2752 0.8235 0.5029 0.054 Uiso 1 1 calc R
C23 C 0.3161(7) 0.6706(4) 0.53643(15) 0.0561(13) Uani 1 1 d .
H23A H 0.2883 0.6994 0.5663 0.067 Uiso 1 1 calc R
C24 C 0.3626(7) 0.5566(4) 0.53081(16) 0.0561(13) Uani 1 1 d .
H24A H 0.3656 0.5059 0.5567 0.067 Uiso 1 1 calc R
C25 C 0.4048(7) 0.5156(4) 0.48817(16) 0.0498(12) Uani 1 1 d .
H25A H 0.4404 0.4368 0.4845 0.060 Uiso 1 1 calc R
C26 C 0.3963(6) 0.5876(3) 0.45022(14) 0.0423(11) Uani 1 1 d .
H26A H 0.4216 0.5572 0.4204 0.051 Uiso 1 1 calc R

loop_
_atom_site_aniso_label
_atom_site_aniso_U_11
_atom_site_aniso_U_22
_atom_site_aniso_U_33
_atom_site_aniso_U_23
_atom_site_aniso_U_13
_atom_site_aniso_U_12
Cl1 0.0570(6) 0.0447(5) 0.0246(4) 0.0048(4) 0.0118(5) 0.0093(6)
Cl2 0.0413(5) 0.0441(5) 0.0220(4) 0.0047(4) -0.0087(4) -0.0023(5)
O1 0.084(3) 0.0185(13) 0.068(2) 0.0031(13) 0.002(2) 0.0099(16)
O2 0.071(2) 0.0245(12) 0.0441(16) 0.0157(12) -0.0140(16) -0.0014(14)
O3 0.089(2) 0.0287(12) 0.0249(13) -0.0024(11) -0.0037(16) -0.0115(16)
O4 0.077(2) 0.0138(11) 0.0324(13) -0.0001(10) -0.0094(15) -0.0080(14)
N1 0.045(2) 0.0207(14) 0.0210(14) -0.0047(12) -0.0019(14) -0.0006(14)
C1 0.026(2) 0.0180(15) 0.037(2) 0.0000(15) 0.0026(17) -0.0026(16)
C2 0.022(2) 0.0165(15) 0.0360(19) -0.0003(14) 0.0033(18) -0.0040(15)
C3 0.0218(19) 0.0204(15) 0.0242(16) 0.0031(15) -0.0012(14) 0.0010(16)
C4 0.0212(19) 0.0193(15) 0.0243(17) 0.0008(13) -0.0009(16) -0.0027(15)
C5 0.026(2) 0.0208(16) 0.0251(18) 0.0014(14) 0.0048(16) -0.0016(16)
C6 0.0272(19) 0.0118(14) 0.0208(16) 0.0000(14) -0.0025(15) 0.0032(16)
C7 0.033(2) 0.0208(16) 0.0191(16) -0.0006(14) 0.0001(16) -0.0016(17)
C8 0.029(2) 0.0297(18) 0.0288(18) 0.0020(17) -0.0037(16) -0.0041(18)
C9 0.027(2) 0.0304(18) 0.039(2) 0.0030(18) 0.0082(18) 0.005(2)
C10 0.035(2) 0.0225(16) 0.0211(16) 0.0021(15) 0.0062(15) 0.0025(18)
C11 0.031(2) 0.0177(15) 0.0235(17) 0.0021(16) -0.0025(15) 0.0028(18)
C12 0.055(3) 0.0249(18) 0.042(2) -0.0093(17) 0.008(2) -0.005(2)
C13 0.023(2) 0.0259(19) 0.046(2) 0.0091(17) -0.001(2) 0.0002(17)
C14 0.105(4) 0.041(3) 0.060(3) 0.029(2) -0.015(3) 0.004(3)
C15 0.123(6) 0.069(4) 0.101(5) 0.047(4) -0.037(4) -0.008(4)
C16 0.033(2) 0.0185(15) 0.034(2) 0.0027(15) 0.0015(19) -0.0003(17)
C17 0.091(4) 0.0148(16) 0.046(2) -0.0018(16) -0.013(2) -0.015(2)
C18 0.049(3) 0.0232(17) 0.0216(17) 0.0048(14) 0.0046(18) 0.0009(18)
O5 0.146(4) 0.0391(16) 0.0272(15) -0.0029(13) 0.002(2) 0.001(2)
C19 0.081(4) 0.0306(19) 0.041(2) -0.0016(18) 0.003(3) 0.000(2)
C20 0.063(3) 0.0287(18) 0.032(2) -0.0052(18) 0.004(2) -0.005(2)
C21 0.039(2) 0.0308(19) 0.0310(19) -0.0032(17) 0.0021(18) -0.001(2)
C22 0.059(3) 0.043(2) 0.033(2) -0.0028(17) 0.003(2) 0.005(2)
C23 0.062(3) 0.071(3) 0.035(2) 0.007(2) 0.013(2) -0.003(3)
C24 0.061(3) 0.061(3) 0.046(3) 0.025(2) -0.004(3) -0.017(3)
C25 0.061(3) 0.030(2) 0.059(3) 0.012(2) -0.010(2) -0.012(2)
C26 0.054(3) 0.035(2) 0.038(2) -0.0040(18) -0.002(2) -0.005(2)

loop_
_atom_type_symbol
_atom_type_description
_atom_type_scat_dispersion_real
_atom_type_scat_dispersion_imag
_atom_type_scat_source
C C 0.0033 0.0016 'International Tables Vol C Tables 4.2.6.8 and 6.1.1.4'
H H 0.0000 0.0000 'International Tables Vol C Tables 4.2.6.8 and 6.1.1.4'
N N 0.0061 0.0033 'International Tables Vol C Tables 4.2.6.8 and 6.1.1.4'
O O 0.0106 0.0060 'International Tables Vol C Tables 4.2.6.8 and 6.1.1.4'
Cl Cl 0.1484 0.1585 'International Tables Vol C Tables 4.2.6.8 and 6.1.1.4'

loop_
_geom_angle_atom_site_label_1
_geom_angle_atom_site_label_2
_geom_angle_atom_site_label_3
_geom_angle
C13 O2 C14 115.0(3)
C16 O4 C17 116.2(3)
C5 N1 C1 123.5(3)
C5 N1 H1A 118.3
C1 N1 H1A 118.3
C2 C1 N1 119.4(3)
C2 C1 C12 127.3(3)
N1 C1 C12 113.3(3)
C1 C2 C13 119.3(3)
C1 C2 C3 120.6(3)
C13 C2 C3 120.1(3)
C2 C3 C4 110.7(3)
C2 C3 C6 110.8(3)
C4 C3 C6 110.7(3)
C2 C3 H3A 108.2
C4 C3 H3A 108.2
C6 C3 H3A 108.2
C5 C4 C16 125.2(3)
C5 C4 C3 121.3(3)
C16 C4 C3 113.5(3)
C4 C5 N1 118.6(3)
C4 C5 C18 128.5(3)
N1 C5 C18 112.9(3)
C11 C6 C7 117.1(3)
C11 C6 C3 123.9(3)
C7 C6 C3 118.9(3)
C8 C7 C6 122.4(3)
C8 C7 H7A 118.8
C6 C7 H7A 118.8
C7 C8 C9 119.4(3)
C7 C8 H8A 120.3
C9 C8 H8A 120.3
C10 C9 C8 119.0(3)
C10 C9 H9A 120.5
C8 C9 H9A 120.5
C9 C10 C11 121.3(3)
C9 C10 Cl1 117.5(3)
C11 C10 Cl1 121.2(3)
C10 C11 C6 120.7(3)
C10 C11 Cl2 118.4(2)
C6 C11 Cl2 120.9(3)
C1 C12 H12A 109.5
C1 C12 H12B 109.5
H12A C12 H12B 109.5
C1 C12 H12C 109.5
H12A C12 H12C 109.5
H12B C12 H12C 109.5
O1 C13 O2 121.2(3)
O1 C13 C2 127.6(4)
O2 C13 C2 111.2(3)
C15 C14 O2 109.6(4)
C15 C14 H14A 109.7
O2 C14 H14A 109.7
C15 C14 H14B 109.7
O2 C14 H14B 109.7
H14A C14 H14B 108.2
C14 C15 H15A 109.5
C14 C15 H15B 109.5
H15A C15 H15B 109.5
C14 C15 H15C 109.5
H15A C15 H15C 109.5
H15B C15 H15C 109.5
O3 C16 O4 121.2(3)
O3 C16 C4 123.5(3)
O4 C16 C4 115.3(3)
O4 C17 H17A 109.5
O4 C17 H17B 109.5
H17A C17 H17B 109.5
O4 C17 H17C 109.5
H17A C17 H17C 109.5
H17B C17 H17C 109.5
C5 C18 H18A 109.5
C5 C18 H18B 109.5
H18A C18 H18B 109.5
C5 C18 H18C 109.5
H18A C18 H18C 109.5
H18B C18 H18C 109.5
C20 C19 H19A 109.5
C20 C19 H19B 109.5
H19A C19 H19B 109.5
C20 C19 H19C 109.5
H19A C19 H19C 109.5
H19B C19 H19C 109.5
O5 C20 C21 121.0(3)
O5 C20 C19 119.0(3)
C21 C20 C19 120.0(3)
C22 C21 C26 117.9(4)
C22 C21 C20 123.2(3)
C26 C21 C20 118.9(3)
C21 C22 C23 120.8(4)
C21 C22 H22A 119.6
C23 C22 H22A 119.6
C24 C23 C22 120.3(4)
C24 C23 H23A 119.9
C22 C23 H23A 119.9
C25 C24 C23 119.9(4)
C25 C24 H24A 120.0
C23 C24 H24A 120.0
C24 C25 C26 120.5(4)
C24 C25 H25A 119.7
C26 C25 H25A 119.7
C25 C26 C21 120.4(4)
C25 C26 H26A 119.8
C21 C26 H26A 119.8

loop_
_geom_bond_atom_site_label_1
_geom_bond_atom_site_label_2
_geom_bond_distance
Cl1 C10 1.741(3)
Cl2 C11 1.739(3)
O1 C13 1.210(4)
O2 C13 1.346(4)
O2 C14 1.457(5)
O3 C16 1.204(4)
O4 C16 1.346(4)
O4 C17 1.456(4)
N1 C5 1.379(4)
N1 C1 1.384(4)
N1 H1A 0.8800
C1 C2 1.349(5)
C1 C12 1.498(5)
C2 C13 1.462(5)
C2 C3 1.518(4)
C3 C4 1.520(4)
C3 C6 1.529(5)
C3 H3A 1.0000
C4 C5 1.352(4)
C4 C16 1.455(5)
C5 C18 1.506(4)
C6 C11 1.390(4)
C6 C7 1.391(5)
C7 C8 1.375(5)
C7 H7A 0.9500
C8 C9 1.388(5)
C8 H8A 0.9500
C9 C10 1.373(5)
C9 H9A 0.9500
C10 C11 1.381(5)
C12 H12A 0.9800
C12 H12B 0.9800
C12 H12C 0.9800
C14 C15 1.399(7)
C14 H14A 0.9900
C14 H14B 0.9900
C15 H15A 0.9800
C15 H15B 0.9800
C15 H15C 0.9800
C17 H17A 0.9800
C17 H17B 0.9800
C17 H17C 0.9800
C18 H18A 0.9800
C18 H18B 0.9800
C18 H18C 0.9800
O5 C20 1.215(4)
C19 C20 1.516(5)
C19 H19A 0.9800
C19 H19B 0.9800
C19 H19C 0.9800
C20 C21 1.470(5)
C21 C22 1.374(5)
C21 C26 1.400(5)
C22 C23 1.387(6)
C22 H22A 0.9500
C23 C24 1.365(6)
C23 H23A 0.9500
C24 C25 1.360(6)
C24 H24A 0.9500
C25 C26 1.378(6)
C25 H25A 0.9500
C26 H26A 0.9500

loop_
_geom_torsion_atom_site_label_1
_geom_torsion_atom_site_label_2
_geom_torsion_atom_site_label_3
_geom_torsion_atom_site_label_4
_geom_torsion
C5 N1 C1 C2 -13.2(5)
C5 N1 C1 C12 165.3(3)
N1 C1 C2 C13 174.8(3)
C12 C1 C2 C13 -3.5(6)
N1 C1 C2 C3 -7.1(5)
C12 C1 C2 C3 174.7(4)
C1 C2 C3 C4 23.6(5)
C13 C2 C3 C4 -158.2(3)
C1 C2 C3 C6 -99.5(4)
C13 C2 C3 C6 78.6(4)
C2 C3 C4 C5 -23.6(4)
C6 C3 C4 C5 99.7(4)
C2 C3 C4 C16 159.5(3)
C6 C3 C4 C16 -77.3(4)
C16 C4 C5 N1 -176.7(3)
C3 C4 C5 N1 6.7(5)
C16 C4 C5 C18 2.3(6)
C3 C4 C5 C18 -174.3(4)
C1 N1 C5 C4 13.3(5)
C1 N1 C5 C18 -165.8(3)
C2 C3 C6 C11 -118.7(4)
C4 C3 C6 C11 118.1(3)
C2 C3 C6 C7 62.1(4)
C4 C3 C6 C7 -61.1(4)
C11 C6 C7 C8 -1.3(5)
C3 C6 C7 C8 178.0(3)
C6 C7 C8 C9 0.3(6)
C7 C8 C9 C10 0.6(6)
C8 C9 C10 C11 -0.4(5)
C8 C9 C10 Cl1 179.7(3)
C9 C10 C11 C6 -0.6(5)
Cl1 C10 C11 C6 179.3(3)
C9 C10 C11 Cl2 -179.5(3)
Cl1 C10 C11 Cl2 0.4(4)
C7 C6 C11 C10 1.4(5)
C3 C6 C11 C10 -177.8(3)
C7 C6 C11 Cl2 -179.7(2)
C3 C6 C11 Cl2 1.1(5)
C14 O2 C13 O1 -4.7(6)
C14 O2 C13 C2 174.2(4)
C1 C2 C13 O1 7.1(6)
C3 C2 C13 O1 -171.0(4)
C1 C2 C13 O2 -171.7(3)
C3 C2 C13 O2 10.1(5)
C13 O2 C14 C15 -169.6(5)
C17 O4 C16 O3 1.3(6)
C17 O4 C16 C4 179.7(4)
C5 C4 C16 O3 -178.5(4)
C3 C4 C16 O3 -1.7(6)
C5 C4 C16 O4 3.1(6)
C3 C4 C16 O4 179.9(3)
O5 C20 C21 C22 -168.0(5)
C19 C20 C21 C22 13.5(7)
O5 C20 C21 C26 12.1(7)
C19 C20 C21 C26 -166.4(4)
C26 C21 C22 C23 1.3(6)
C20 C21 C22 C23 -178.6(4)
C21 C22 C23 C24 -0.7(7)
C22 C23 C24 C25 0.9(8)
C23 C24 C25 C26 -1.8(8)
C24 C25 C26 C21 2.4(7)
C22 C21 C26 C25 -2.1(6)
C20 C21 C26 C25 177.8(4)
